data_7100605
loop_
_publ_author_name
'P. Lickiss'
'Nicholas Choi'
'Phindile C. Masangane'
'M. McPartlin'
'Guilaine L. Venezian'

_publ_section_title
;
Isolation and structure of a silicocationic species
with 1,3-aryl bridging between silicon atoms: a bis-silylated benzenium
ion or a bridging Ph group?
;
_journal_name_full 'Chemical Communications'
_journal_paper_doi 10.1039/b513203g
_journal_year 2005
_chemical_formula_sum 'C41 H35 B F20 Si4'
_chemical_formula_weight 1030.86
_space_group_IT_number 2
_symmetry_cell_setting triclinic
_symmetry_space_group_name_Hall '-P 1'
_symmetry_space_group_name_H-M 'P -1'
_cell_angle_alpha 69.726(5)
_cell_angle_beta 69.678(7)
_cell_angle_gamma 83.481(7)
_cell_formula_units_Z 2
_cell_length_a 12.4299(13)
_cell_length_b 12.7886(10)
_cell_length_c 15.7132(10)
_cell_measurement_temperature 223(2)
_cell_volume 2197.1(3)
_diffrn_ambient_temperature 223(2)
_exptl_crystal_density_diffrn 1.558
_cod_depositor_comments
;
The following automatic conversions were performed:
'_symmetry_cell_setting' value 'Triclinic' changed to 'triclinic'
according to '/home/saulius/struct/CIF-dictionaries/cif_core.dic'
dictionary named 'cif_core.dic' version 2.4.1 from 2010-06-29.

Automatic conversion script
Id: cif_fix_enum 1527 2010-12-29 10:47:43Z saulius 
;
_cod_database_code 7100605

loop_
_symmetry_equiv_pos_as_xyz
'x, y, z'
'-x, -y, -z'

loop_
_atom_site_label
_atom_site_type_symbol
_atom_site_fract_x
_atom_site_fract_y
_atom_site_fract_z
_atom_site_U_iso_or_equiv
_atom_site_adp_type
_atom_site_occupancy
_atom_site_symmetry_multiplicity
_atom_site_calc_flag
_atom_site_refinement_flags
_atom_site_disorder_assembly
_atom_site_disorder_group
Si1 Si 1.02112(12) 0.72783(12) 0.72215(10) 0.0551(4) Uani 1 1 d . . .
Si2 Si 0.91763(13) 0.60191(12) 0.67326(10) 0.0571(4) Uani 1 1 d . . .
Si3 Si 0.80466(13) 0.61700(13) 0.89100(10) 0.0609(4) Uani 1 1 d . . .
Si4 Si 0.77043(13) 0.80732(12) 0.71366(12) 0.0596(4) Uani 1 1 d . . .
C1 C 1.0813(5) 0.6592(5) 0.6097(4) 0.0780(19) Uani 1 1 d . . .
C2 C 1.1052(5) 0.7459(5) 0.5223(4) 0.0688(15) Uani 1 1 d . . .
H2 H 1.0486 0.7996 0.5122 0.083 Uiso 1 1 calc R . .
C3 C 1.2090(5) 0.7552(5) 0.4507(4) 0.0742(17) Uani 1 1 d . . .
H3 H 1.2232 0.8137 0.3919 0.089 Uiso 1 1 calc R . .
C4 C 1.2920(5) 0.6775(5) 0.4666(4) 0.0715(16) Uani 1 1 d . . .
H4 H 1.3644 0.6854 0.4188 0.086 Uiso 1 1 calc R . .
C5 C 1.2724(5) 0.5900(5) 0.5490(4) 0.0705(16) Uani 1 1 d . . .
H5 H 1.3289 0.5357 0.5570 0.085 Uiso 1 1 calc R . .
C6 C 1.1693(5) 0.5817(5) 0.6206(4) 0.0780(18) Uani 1 1 d . . .
H6 H 1.1568 0.5223 0.6788 0.094 Uiso 1 1 calc R . .
C0 C 0.8686(4) 0.6881(4) 0.7546(3) 0.0476(11) Uani 1 1 d . . .
C1A C 1.1009(5) 0.6486(6) 0.8040(5) 0.100(2) Uani 1 1 d . . .
H1A1 H 1.0795 0.5704 0.8286 0.150 Uiso 1 1 calc R . .
H1A2 H 1.0824 0.6771 0.8571 0.150 Uiso 1 1 calc R . .
H1A3 H 1.1826 0.6567 0.7692 0.150 Uiso 1 1 calc R . .
C2A C 0.9290(6) 0.4497(5) 0.7259(5) 0.089(2) Uani 1 1 d . . .
H2A1 H 0.8534 0.4181 0.7661 0.133 Uiso 1 1 calc R . .
H2A2 H 0.9788 0.4333 0.7646 0.133 Uiso 1 1 calc R . .
H2A3 H 0.9606 0.4175 0.6749 0.133 Uiso 1 1 calc R . .
C2B C 0.8580(6) 0.6290(6) 0.5745(5) 0.100(2) Uani 1 1 d . . .
H2B1 H 0.7830 0.5941 0.6001 0.150 Uiso 1 1 calc R . .
H2B2 H 0.9089 0.5983 0.5264 0.150 Uiso 1 1 calc R . .
H2B3 H 0.8511 0.7087 0.5453 0.150 Uiso 1 1 calc R . .
C3A C 0.8618(6) 0.4751(5) 0.9381(4) 0.095(2) Uani 1 1 d . . .
H3A1 H 0.8344 0.4232 0.9174 0.143 Uiso 1 1 calc R . .
H3A2 H 0.8357 0.4508 1.0078 0.143 Uiso 1 1 calc R . .
H3A3 H 0.9450 0.4775 0.9137 0.143 Uiso 1 1 calc R . .
C3B C 0.8396(6) 0.7056(6) 0.9523(4) 0.097(2) Uani 1 1 d . . .
H3B1 H 0.7690 0.7295 0.9918 0.145 Uiso 1 1 calc R . .
H3B2 H 0.8836 0.7705 0.9041 0.145 Uiso 1 1 calc R . .
H3B3 H 0.8842 0.6625 0.9924 0.145 Uiso 1 1 calc R . .
C3C C 0.6467(5) 0.5977(5) 0.9330(4) 0.0830(18) Uani 1 1 d . . .
H3C1 H 0.6198 0.5565 1.0013 0.125 Uiso 1 1 calc R . .
H3C2 H 0.6277 0.5566 0.8985 0.125 Uiso 1 1 calc R . .
H3C3 H 0.6100 0.6700 0.9211 0.125 Uiso 1 1 calc R . .
C4C C 0.6390(5) 0.7515(4) 0.7131(4) 0.0721(16) Uani 1 1 d . . .
H4C1 H 0.5727 0.7670 0.7622 0.108 Uiso 1 1 calc R . .
H4C2 H 0.6461 0.6716 0.7262 0.108 Uiso 1 1 calc R . .
H4C3 H 0.6296 0.7868 0.6506 0.108 Uiso 1 1 calc R . .
C4A C 0.8380(5) 0.9070(5) 0.5881(4) 0.0800(18) Uani 1 1 d . . .
H4A1 H 0.7799 0.9567 0.5680 0.120 Uiso 1 1 calc R . .
H4A2 H 0.8714 0.8651 0.5442 0.120 Uiso 1 1 calc R . .
H4A3 H 0.8976 0.9503 0.5876 0.120 Uiso 1 1 calc R . .
C4B C 0.7289(6) 0.8963(5) 0.7924(5) 0.095(2) Uani 1 1 d . . .
H4B1 H 0.6829 0.8527 0.8568 0.143 Uiso 1 1 calc R . .
H4B2 H 0.6846 0.9592 0.7667 0.143 Uiso 1 1 calc R . .
H4B3 H 0.7974 0.9233 0.7946 0.143 Uiso 1 1 calc R . .
B1 B 0.3293(4) 1.1363(4) 0.7559(3) 0.0348(10) Uani 1 1 d . . .
C11 C 0.1884(4) 1.1419(3) 0.7769(3) 0.0399(10) Uani 1 1 d . . .
C12 C 0.1144(4) 1.1371(4) 0.8672(3) 0.0455(11) Uani 1 1 d . . .
C13 C -0.0036(4) 1.1367(4) 0.8943(4) 0.0594(14) Uani 1 1 d . . .
C14 C -0.0538(4) 1.1379(5) 0.8289(4) 0.0634(14) Uani 1 1 d . . .
C15 C 0.0147(4) 1.1395(4) 0.7398(4) 0.0584(13) Uani 1 1 d . . .
C16 C 0.1316(4) 1.1405(4) 0.7154(3) 0.0471(11) Uani 1 1 d . . .
C21 C 0.3459(3) 1.0113(3) 0.8281(3) 0.0365(9) Uani 1 1 d . . .
C22 C 0.3238(4) 0.9165(3) 0.8132(3) 0.0403(10) Uani 1 1 d . . .
C23 C 0.3321(4) 0.8095(4) 0.8708(3) 0.0511(12) Uani 1 1 d . . .
C24 C 0.3626(4) 0.7917(4) 0.9507(3) 0.0540(13) Uani 1 1 d . . .
C25 C 0.3818(4) 0.8823(4) 0.9712(3) 0.0496(12) Uani 1 1 d . . .
C26 C 0.3732(4) 0.9878(4) 0.9111(3) 0.0416(10) Uani 1 1 d . . .
C31 C 0.3801(4) 1.2358(3) 0.7750(3) 0.0382(10) Uani 1 1 d . . .
C32 C 0.4954(4) 1.2322(4) 0.7678(3) 0.0429(10) Uani 1 1 d . . .
C33 C 0.5518(4) 1.3141(4) 0.7750(3) 0.0523(12) Uani 1 1 d . . .
C34 C 0.4924(5) 1.4055(4) 0.7907(3) 0.0581(14) Uani 1 1 d . . .
C35 C 0.3802(5) 1.4144(4) 0.7996(3) 0.0550(13) Uani 1 1 d . . .
C36 C 0.3265(4) 1.3311(4) 0.7908(3) 0.0457(11) Uani 1 1 d . . .
C41 C 0.4027(3) 1.1594(3) 0.6403(3) 0.0373(9) Uani 1 1 d . . .
C42 C 0.3893(4) 1.2594(4) 0.5740(3) 0.0426(10) Uani 1 1 d . . .
C1B C 1.0665(5) 0.8739(5) 0.6768(5) 0.0823(18) Uani 1 1 d . . .
H1B1 H 1.0265 0.9090 0.7248 0.123 Uiso 1 1 calc R . .
H1B2 H 1.0485 0.9124 0.6183 0.123 Uiso 1 1 calc R . .
H1B3 H 1.1485 0.8777 0.6633 0.123 Uiso 1 1 calc R . .
C43 C 0.4528(4) 1.2959(4) 0.4784(3) 0.0482(11) Uani 1 1 d . . .
C44 C 0.5384(4) 1.2288(4) 0.4430(3) 0.0516(12) Uani 1 1 d . . .
C45 C 0.5572(4) 1.1283(4) 0.5042(3) 0.0491(11) Uani 1 1 d . . .
C46 C 0.4914(4) 1.0969(4) 0.5999(3) 0.0416(10) Uani 1 1 d . . .
F12 F 0.1583(2) 1.1331(2) 0.93546(17) 0.0557(7) Uani 1 1 d . . .
F13 F -0.0682(3) 1.1322(3) 0.9840(2) 0.0859(10) Uani 1 1 d . . .
F14 F -0.1680(3) 1.1371(4) 0.8528(3) 0.1043(13) Uani 1 1 d . . .
F15 F -0.0339(3) 1.1411(3) 0.6735(2) 0.0821(10) Uani 1 1 d . . .
F16 F 0.1899(2) 1.1405(2) 0.62456(18) 0.0568(7) Uani 1 1 d . . .
F22 F 0.2919(2) 0.9279(2) 0.73650(17) 0.0529(7) Uani 1 1 d . . .
F23 F 0.3108(3) 0.7216(2) 0.8511(2) 0.0720(9) Uani 1 1 d . . .
F24 F 0.3706(3) 0.6884(2) 1.0092(2) 0.0760(9) Uani 1 1 d . . .
F25 F 0.4094(3) 0.8670(3) 1.0505(2) 0.0745(9) Uani 1 1 d . . .
F26 F 0.3895(2) 1.0707(2) 0.94016(18) 0.0602(8) Uani 1 1 d . . .
F32 F 0.5596(2) 1.1453(2) 0.75072(18) 0.0512(7) Uani 1 1 d . . .
F33 F 0.6643(2) 1.3055(3) 0.7641(2) 0.0705(9) Uani 1 1 d . . .
F34 F 0.5454(3) 1.4864(3) 0.7989(2) 0.0856(11) Uani 1 1 d . . .
F35 F 0.3192(3) 1.5045(2) 0.8151(2) 0.0806(10) Uani 1 1 d . . .
F36 F 0.2140(2) 1.3500(2) 0.79685(19) 0.0561(7) Uani 1 1 d . . .
F42 F 0.3065(2) 1.3305(2) 0.60302(17) 0.0531(7) Uani 1 1 d . . .
F43 F 0.4357(3) 1.3967(2) 0.41963(18) 0.0678(8) Uani 1 1 d . . .
F44 F 0.6039(3) 1.2633(3) 0.34998(19) 0.0754(9) Uani 1 1 d . . .
F45 F 0.6419(2) 1.0621(3) 0.4717(2) 0.0684(8) Uani 1 1 d . . .
F46 F 0.5203(2) 0.9980(2) 0.65454(18) 0.0545(7) Uani 1 1 d . . .

loop_
_atom_site_aniso_label
_atom_site_aniso_U_11
_atom_site_aniso_U_22
_atom_site_aniso_U_33
_atom_site_aniso_U_23
_atom_site_aniso_U_13
_atom_site_aniso_U_12
Si1 0.0446(8) 0.0608(9) 0.0572(8) -0.0160(7) -0.0159(6) -0.0026(7)
Si2 0.0551(9) 0.0587(9) 0.0525(8) -0.0167(7) -0.0149(7) 0.0046(7)
Si3 0.0616(9) 0.0716(10) 0.0461(8) -0.0151(7) -0.0141(7) -0.0116(8)
Si4 0.0526(9) 0.0471(8) 0.0781(10) -0.0153(7) -0.0269(8) 0.0044(7)
C1 0.055(3) 0.081(4) 0.058(3) 0.005(3) -0.005(3) 0.023(3)
C2 0.066(4) 0.075(4) 0.052(3) -0.011(3) -0.018(3) 0.012(3)
C3 0.065(4) 0.081(4) 0.057(3) -0.004(3) -0.013(3) -0.006(3)
C4 0.060(4) 0.090(4) 0.054(3) -0.025(3) -0.003(3) -0.002(3)
C5 0.050(3) 0.057(3) 0.094(4) -0.029(3) -0.010(3) 0.006(3)
C6 0.068(4) 0.063(3) 0.075(4) -0.003(3) -0.013(3) 0.011(3)
C0 0.044(3) 0.045(3) 0.050(3) -0.009(2) -0.018(2) 0.000(2)
C1A 0.064(4) 0.138(6) 0.092(5) -0.014(4) -0.040(4) -0.013(4)
C2A 0.104(5) 0.061(4) 0.098(5) -0.035(3) -0.024(4) 0.006(4)
C2B 0.114(6) 0.131(6) 0.081(4) -0.058(4) -0.046(4) 0.021(5)
C3A 0.114(6) 0.083(4) 0.067(4) 0.012(3) -0.036(4) -0.012(4)
C3B 0.110(6) 0.126(6) 0.065(4) -0.042(4) -0.021(4) -0.030(5)
C3C 0.072(4) 0.098(5) 0.067(4) -0.026(3) -0.002(3) -0.021(4)
C4C 0.060(3) 0.058(3) 0.103(4) -0.019(3) -0.043(3) 0.007(3)
C4A 0.080(4) 0.058(3) 0.088(4) 0.003(3) -0.043(4) 0.011(3)
C4B 0.096(5) 0.075(4) 0.134(6) -0.059(4) -0.042(5) 0.016(4)
B1 0.035(3) 0.034(2) 0.035(2) -0.0113(19) -0.010(2) 0.000(2)
C11 0.041(2) 0.034(2) 0.042(2) -0.0102(18) -0.014(2) 0.0037(19)
C12 0.044(3) 0.048(3) 0.043(2) -0.017(2) -0.012(2) 0.004(2)
C13 0.042(3) 0.066(3) 0.053(3) -0.016(2) 0.001(2) 0.002(2)
C14 0.037(3) 0.073(4) 0.072(4) -0.016(3) -0.018(3) 0.003(3)
C15 0.050(3) 0.064(3) 0.065(3) -0.018(3) -0.028(3) 0.006(2)
C16 0.040(3) 0.051(3) 0.046(3) -0.009(2) -0.016(2) 0.002(2)
C21 0.032(2) 0.037(2) 0.039(2) -0.0099(18) -0.0111(18) -0.0003(18)
C22 0.036(2) 0.043(2) 0.040(2) -0.0138(19) -0.0102(19) 0.0014(19)
C23 0.046(3) 0.038(3) 0.056(3) -0.013(2) -0.002(2) -0.008(2)
C24 0.045(3) 0.042(3) 0.058(3) 0.003(2) -0.017(2) 0.002(2)
C25 0.040(3) 0.057(3) 0.043(2) 0.001(2) -0.019(2) -0.006(2)
C26 0.036(2) 0.045(2) 0.045(2) -0.011(2) -0.016(2) -0.005(2)
C31 0.043(2) 0.036(2) 0.034(2) -0.0111(18) -0.0112(19) 0.0001(19)
C32 0.049(3) 0.041(2) 0.038(2) -0.0081(19) -0.016(2) -0.006(2)
C33 0.058(3) 0.052(3) 0.045(3) -0.004(2) -0.022(2) -0.015(2)
C34 0.084(4) 0.043(3) 0.051(3) -0.007(2) -0.026(3) -0.027(3)
C35 0.084(4) 0.033(3) 0.051(3) -0.014(2) -0.026(3) 0.000(3)
C36 0.052(3) 0.043(3) 0.040(2) -0.012(2) -0.015(2) 0.001(2)
C41 0.033(2) 0.043(2) 0.036(2) -0.0111(18) -0.0134(18) -0.0031(19)
C42 0.042(2) 0.046(3) 0.043(2) -0.016(2) -0.016(2) 0.002(2)
C1B 0.070(4) 0.072(4) 0.102(5) -0.023(3) -0.023(4) -0.022(3)
C43 0.057(3) 0.047(3) 0.036(2) -0.004(2) -0.018(2) -0.004(2)
C44 0.048(3) 0.064(3) 0.036(2) -0.013(2) -0.005(2) -0.010(2)
C45 0.040(3) 0.060(3) 0.050(3) -0.028(2) -0.009(2) 0.001(2)
C46 0.040(2) 0.042(2) 0.041(2) -0.013(2) -0.012(2) 0.000(2)
F12 0.0557(17) 0.0669(18) 0.0441(14) -0.0241(13) -0.0106(13) 0.0022(14)
F13 0.0490(18) 0.115(3) 0.073(2) -0.0325(19) 0.0050(16) 0.0052(18)
F14 0.0346(17) 0.147(4) 0.113(3) -0.030(3) -0.0181(18) 0.0060(19)
F15 0.0576(19) 0.107(3) 0.093(2) -0.024(2) -0.0472(18) 0.0012(17)
F16 0.0528(16) 0.0755(19) 0.0462(15) -0.0179(13) -0.0227(13) -0.0018(14)
F22 0.0665(18) 0.0515(15) 0.0483(14) -0.0196(12) -0.0228(13) -0.0064(13)
F23 0.097(2) 0.0389(15) 0.0745(19) -0.0201(14) -0.0169(18) -0.0086(15)
F24 0.077(2) 0.0433(16) 0.084(2) 0.0097(15) -0.0280(17) -0.0024(15)
F25 0.072(2) 0.085(2) 0.0591(17) 0.0119(15) -0.0413(16) -0.0228(17)
F26 0.080(2) 0.0596(17) 0.0485(15) -0.0074(13) -0.0336(14) -0.0198(15)
F32 0.0427(15) 0.0514(16) 0.0596(16) -0.0178(13) -0.0176(12) 0.0006(12)
F33 0.0599(19) 0.082(2) 0.0680(18) -0.0102(15) -0.0250(15) -0.0276(16)
F34 0.125(3) 0.0636(19) 0.083(2) -0.0206(16) -0.045(2) -0.0366(19)
F35 0.121(3) 0.0418(16) 0.089(2) -0.0329(15) -0.039(2) 0.0114(17)
F36 0.0627(18) 0.0447(15) 0.0606(16) -0.0209(13) -0.0203(14) 0.0132(13)
F42 0.0633(17) 0.0414(14) 0.0482(14) -0.0107(11) -0.0184(13) 0.0118(13)
F43 0.086(2) 0.0580(17) 0.0431(15) 0.0017(13) -0.0190(15) -0.0027(16)
F44 0.073(2) 0.095(2) 0.0377(15) -0.0152(15) 0.0029(14) -0.0131(18)
F45 0.0574(18) 0.082(2) 0.0582(17) -0.0329(15) -0.0033(14) 0.0103(16)
F46 0.0490(15) 0.0516(16) 0.0536(15) -0.0171(13) -0.0098(12) 0.0130(13)

loop_
_geom_bond_atom_site_label_1
_geom_bond_atom_site_label_2
_geom_bond_distance
_geom_bond_site_symmetry_2
_geom_bond_publ_flag
Si1 C1B 1.831(5) . ?
Si1 C1A 1.849(6) . ?
Si1 C0 1.866(5) . ?
Si1 C1 2.112(7) . ?
Si1 Si2 2.618(2) . ?
Si2 C2A 1.843(6) . ?
Si2 C2B 1.856(6) . ?
Si2 C0 1.872(5) . ?
Si2 C1 2.023(6) . ?
Si3 C3C 1.857(6) . ?
Si3 C3A 1.868(6) . ?
Si3 C3B 1.887(6) . ?
Si3 C0 1.919(5) . ?
Si4 C4C 1.860(5) . ?
Si4 C4B 1.869(6) . ?
Si4 C4A 1.890(5) . ?
Si4 C0 1.915(5) . ?
C1 C2 1.393(7) . ?
C1 C6 1.405(7) . ?
C2 C3 1.371(7) . ?
C3 C4 1.374(8) . ?
C4 C5 1.351(7) . ?
C5 C6 1.365(7) . ?
B1 C31 1.638(6) . ?
B1 C21 1.648(6) . ?
B1 C41 1.661(6) . ?
B1 C11 1.664(6) . ?
C11 C12 1.382(6) . ?
C11 C16 1.386(6) . ?
C12 F12 1.347(5) . ?
C12 C13 1.378(6) . ?
C13 F13 1.342(6) . ?
C13 C14 1.371(7) . ?
C14 F14 1.336(6) . ?
C14 C15 1.357(7) . ?
C15 C16 1.368(7) . ?
C15 F15 1.369(6) . ?
C16 F16 1.358(5) . ?
C21 C22 1.384(6) . ?
C21 C26 1.385(6) . ?
C22 F22 1.353(5) . ?
C22 C23 1.369(6) . ?
C23 F23 1.340(5) . ?
C23 C24 1.373(7) . ?
C24 F24 1.339(5) . ?
C24 C25 1.371(7) . ?
C25 F25 1.349(5) . ?
C25 C26 1.370(6) . ?
C26 F26 1.350(5) . ?
C31 C36 1.379(6) . ?
C31 C32 1.395(6) . ?
C32 F32 1.342(5) . ?
C32 C33 1.380(6) . ?
C33 F33 1.345(6) . ?
C33 C34 1.359(7) . ?
C34 C35 1.348(8) . ?
C34 F34 1.352(5) . ?
C35 F35 1.352(6) . ?
C35 C36 1.389(7) . ?
C36 F36 1.368(5) . ?
C41 C42 1.377(6) . ?
C41 C46 1.387(6) . ?
C42 F42 1.357(5) . ?
C42 C43 1.369(6) . ?
C43 F43 1.344(5) . ?
C43 C44 1.375(7) . ?
C44 F44 1.343(5) . ?
C44 C45 1.364(7) . ?
C45 F45 1.345(5) . ?
C45 C46 1.377(6) . ?
C46 F46 1.351(5) . ?

loop_
_cod_related_entry_id
_cod_related_entry_database
_cod_related_entry_code
1 ChemSpider 30652959
